data_1573433
loop_
_publ_author_name
'Liu, Le'
'Song, Shuangji'
'Lee, Jiyeon'
'Rao, Yutao'
'Xu, Ling'
'Zhou, Mingbo'
'Yin, Bangshao'
'Oh, Juwon'
'Kim, Jiwon'
'Osuka, Atsuhiro'
'Song, Jianxin'

_publ_section_title
;
 Sub-m-benziporphyrin: A Subcarbaporphyrinoid and Its BIII Complex with An
 Unprecedented Planar Tridentate 14&#xF070;-Aromatic Network
;
_journal_name_full 'Chemical Science'
_journal_paper_doi 10.1039/D4SC07199A
_journal_year 2024
_chemical_formula_moiety 'C50 H41 B N2 O2'
_chemical_formula_sum 'C50 H41 B N2 O2'
_chemical_formula_weight 712.66
_space_group_crystal_system triclinic
_space_group_IT_number 2
_space_group_name_Hall '-P 1'
_space_group_name_H-M_alt 'P -1'
_atom_sites_solution_hydrogens geom
_audit_creation_date 2023-11-20
_audit_creation_method
;
Olex2 1.2
(compiled 2018.05.29 svn.r3508 for OlexSys, GUI svn.r5506)
;
_audit_update_record
;
2024-08-25 deposited with the CCDC.	2024-12-09 downloaded from the CCDC.
;
_cell_angle_alpha 92.220(3)
_cell_angle_beta 94.235(3)
_cell_angle_gamma 98.658(4)
_cell_formula_units_Z 4
_cell_length_a 14.4553(6)
_cell_length_b 15.1300(6)
_cell_length_c 21.0270(7)
_cell_measurement_reflns_used 7753
_cell_measurement_temperature 100.00(10)
_cell_measurement_theta_max 71.4710
_cell_measurement_theta_min 3.1060
_cell_volume 4528.2(3)
_computing_cell_refinement 'CrysAlisPro 1.171.38.46 (Rigaku OD, 2015)'
_computing_data_collection 'CrysAlisPro 1.171.38.46 (Rigaku OD, 2015)'
_computing_data_reduction 'CrysAlisPro 1.171.38.46 (Rigaku OD, 2015)'
_computing_molecular_graphics 'Olex2 (Dolomanov et al., 2009)'
_computing_publication_material 'Olex2 (Dolomanov et al., 2009)'
_computing_structure_refinement 'ShelXL (Sheldrick, 2015)'
_computing_structure_solution 'SHELXT 2014/5 (Sheldrick, 2014)'
_diffrn_ambient_environment N~2~
_diffrn_ambient_temperature 100.00(10)
_diffrn_detector 'CCD plate'
_diffrn_detector_area_resol_mean 8.0697
_diffrn_detector_type EosS2
_diffrn_measured_fraction_theta_full 0.999
_diffrn_measured_fraction_theta_max 0.999
_diffrn_measurement_details
;
List of Runs (angles in degrees, time in seconds):

  # Type    Start    End  Width  t~exp~   \w     \q     \k     \f   Frames
#--------------------------------------------------------------------------
  1  \w     19.00  94.00   1.00    2.00    --   34.73  38.00  60.00   75
  2  \w     26.00  98.00   1.00    2.00    --   34.73  57.00  90.00   72
  3  \w     42.00 120.00   1.00    8.00    --  105.88 -45.00  90.00   78
  4  \w     87.00 124.00   1.00    8.00    --  105.88 -77.00 150.00   37
  5  \w     81.00 107.00   1.00    8.00    --  105.88 -94.00  30.00   26
  6  \w     54.00 116.00   1.00    8.00    --  105.88-111.00   0.00   62
  7  \w     68.00 101.00   1.00    8.00    --  105.88 -94.00 -90.00   33
  8  \w     58.00 124.00   1.00    8.00    --  105.88 -30.00-120.00   66
  9  \w     88.00 148.00   1.00    8.00    --  105.88  45.00-120.00   60
 10  \w    105.00 164.00   1.00    8.00    --  105.88  61.00 -90.00   59
 11  \w     98.00 124.00   1.00    8.00    --  105.88  61.00 -60.00   26
 12  \w     67.00 161.00   1.00    8.00    --  105.88  15.00-150.00   94
 13  \w     62.00 107.00   1.00    8.00    --  105.88 -94.00-180.00   45
 14  \w     36.00  79.00   1.00    2.00    --   34.73-125.00-180.00   43
 15  \w      7.00  74.00   1.00    2.00    --   34.73 -99.00-150.00   67
 16  \w     42.00 122.00   1.00    8.00    --  105.88 -61.00 -30.00   80
 17  \w     40.00  88.00   1.00    2.00    --   34.73-125.00  30.00   48
 18  \w     38.00 105.00   1.00    8.00    --  105.88 -94.00 120.00   67
 19  \w     38.00 122.00   1.00    8.00    --  105.88 -30.00 -30.00   84
 20  \w     38.00 122.00   1.00    8.00    --  105.88 -45.00-150.00   84
 21  \w     -8.00  60.00   1.00    2.00    --   34.73 -19.00-120.00   68
 22  \w    -31.00  49.00   1.00    2.00    --   34.73 -57.00-120.00   80
 23  \w    -24.00  53.00   1.00    2.00    --   34.73 -38.00 120.00   77
;
_diffrn_measurement_device 'four-circle diffractometer'
_diffrn_measurement_device_type 'SuperNova, Dual, Cu at zero, EosS2'
_diffrn_measurement_method '\w scans'
_diffrn_orient_matrix_type 'CrysAlisPro convention (1999,Acta A55,543-557)'
_diffrn_orient_matrix_UB_11 0.0752026000
_diffrn_orient_matrix_UB_12 0.0748758000
_diffrn_orient_matrix_UB_13 0.0317104000
_diffrn_orient_matrix_UB_21 -0.0735170000
_diffrn_orient_matrix_UB_22 0.0638402000
_diffrn_orient_matrix_UB_23 0.0009162000
_diffrn_orient_matrix_UB_31 -0.0252466000
_diffrn_orient_matrix_UB_32 -0.0308758000
_diffrn_orient_matrix_UB_33 0.0663685000
_diffrn_radiation_monochromator mirror
_diffrn_radiation_probe x-ray
_diffrn_radiation_type CuK\a
_diffrn_radiation_wavelength 1.54184
_diffrn_reflns_av_R_equivalents 0.0562
_diffrn_reflns_av_unetI/netI 0.0897
_diffrn_reflns_Laue_measured_fraction_full 0.999
_diffrn_reflns_Laue_measured_fraction_max 0.999
_diffrn_reflns_limit_h_max 17
_diffrn_reflns_limit_h_min -17
_diffrn_reflns_limit_k_max 18
_diffrn_reflns_limit_k_min -17
_diffrn_reflns_limit_l_max 25
_diffrn_reflns_limit_l_min -17
_diffrn_reflns_number 29740
_diffrn_reflns_point_group_measured_fraction_full 0.999
_diffrn_reflns_point_group_measured_fraction_max 0.999
_diffrn_reflns_theta_full 66.600
_diffrn_reflns_theta_max 66.600
_diffrn_reflns_theta_min 2.958
_diffrn_source 'micro-focus sealed X-ray tube'
_diffrn_source_type 'SuperNova (Cu) X-ray Source'
_exptl_absorpt_coefficient_mu 0.487
_exptl_absorpt_correction_T_max 1.00000
_exptl_absorpt_correction_T_min 0.62092
_exptl_absorpt_correction_type multi-scan
_exptl_absorpt_process_details
;
CrysAlisPro 1.171.38.46 (Rigaku Oxford Diffraction, 2015)
Empirical absorption correction using spherical harmonics,
 implemented in SCALE3 ABSPACK scaling algorithm.
;
_exptl_crystal_colour green
_exptl_crystal_colour_primary green
_exptl_crystal_density_diffrn 1.045
_exptl_crystal_description plate
_exptl_crystal_F_000 1504
_exptl_crystal_size_max 0.2
_exptl_crystal_size_mid 0.2
_exptl_crystal_size_min 0.05
_refine_diff_density_max 0.401
_refine_diff_density_min -0.704
_refine_diff_density_rms 0.070
_refine_ls_extinction_method none
_refine_ls_goodness_of_fit_ref 1.029
_refine_ls_hydrogen_treatment constr
_refine_ls_matrix_type full
_refine_ls_number_parameters 1005
_refine_ls_number_reflns 15982
_refine_ls_number_restraints 78
_refine_ls_restrained_S_all 1.038
_refine_ls_R_factor_all 0.0881
_refine_ls_R_factor_gt 0.0622
_refine_ls_shift/su_max 0.001
_refine_ls_shift/su_mean 0.000
_refine_ls_structure_factor_coef Fsqd
_refine_ls_weighting_details 'w=1/[\s^2^(Fo^2^)+(0.0718P)^2^+2.0713P] where P=(Fo^2^+2Fc^2^)/3'
_refine_ls_weighting_scheme calc
_refine_ls_wR_factor_gt 0.1525
_refine_ls_wR_factor_ref 0.1684
_reflns_Friedel_coverage 0.000
_reflns_number_gt 11576
_reflns_number_total 15982
_reflns_threshold_expression 'I > 2\s(I)'
_cod_data_source_file d4sc07199a2.cif
_cod_data_source_block exp_3498_sq
_cod_database_code 1573433
_shelx_shelxl_version_number 2016/6
_chemical_oxdiff_formula 'C100 H100 N2 O1 B1'
_shelx_space_group_comment
;
The symmetry employed for this shelxl refinement is uniquely defined
by the following loop, which should always be used as a source of
symmetry information in preference to the above space-group names.
They are only intended as comments.
;
_shelx_estimated_absorpt_t_max 0.976
_shelx_estimated_absorpt_t_min 0.909
_reflns_odcompleteness_completeness 99.96
_reflns_odcompleteness_iscentric 1
_reflns_odcompleteness_theta 66.49
_olex2_refinement_description
;
1. Fixed Uiso
 At 1.2 times of:
  All C(H) groups
 At 1.5 times of:
  All C(H,H,H) groups
2. Uiso/Uaniso restraints and constraints
Uanis(C61) \\sim Ueq: with sigma of 0.01 and sigma for terminal atoms of 0.02
Uanis(C60) \\sim Ueq: with sigma of 0.01 and sigma for terminal atoms of 0.02
Uanis(C70) \\sim Ueq: with sigma of 0.001 and sigma for terminal atoms of 0.002
Uanis(C83) \\sim Ueq, Uanis(C71) \\sim Ueq, Uanis(C76) \\sim Ueq, Uanis(C61)
\\sim Ueq, Uanis(C60) \\sim Ueq, Uanis(C58) \\sim Ueq, Uanis(N1) \\sim Ueq,
Uanis(N2) \\sim Ueq, Uanis(O4) \\sim Ueq, Uanis(C69) \\sim Ueq: with sigma of
0.001 and sigma for terminal atoms of 0.002
Uanis(B1) \\sim Ueq: with sigma of 0.001 and sigma for terminal atoms of 0.002
Uanis(C100) \\sim Ueq: with sigma of 0.001 and sigma for terminal atoms of 0.002
3.a Aromatic/amide H refined with riding coordinates:
 C62(H62), C67(H67), C95(H95), C96(H96), C97(H97), C68(H68), C87(H87),
 C37(H37), C42(H42), C89(H89), C75(H75), C72(H72), C44(H44), C2(H2), C73(H73),
 C63(H63), C53(H53), C77(H77), C17(H17), C56(H56), C31(H31), C36(H36), C81(H81),
  C4(H4), C3(H3), C79(H79), C82(H82), C28(H28), C34(H34), C25(H25), C32(H32),
 C33(H33), C80(H80), C23(H23), C18(H18), C74(H74), C24(H24), C26(H26), C13(H13),
  C10(H10)
3.b Idealised Me refined as rotating group:
 C59(H59A,H59B,H59C), C91(H91A,H91B,H91C), C92(H92A,H92B,H92C), C51(H51A,H51B,
 H51C), C47(H47A,H47B,H47C), C100(H10A,H10B,H10C), C14(H14A,H14B,H14C),
 C49(H49A,H49B,H49C), C93(H93A,H93B,H93C), C48(H48A,H48B,H48C), C55(H55A,H55B,
 H55C), C46(H46A,H46B,H46C), C50(H50A,H50B,H50C), C15(H15A,H15B,H15C)
;
_olex2_submission_special_instructions 'No special instructions were received'
_oxdiff_exptl_absorpt_empirical_details
;
Empirical correction (ABSPACK) includes:
- Absorption correction using spherical harmonics
- Frame scaling
;
_oxdiff_exptl_absorpt_empirical_full_max 1.641
_oxdiff_exptl_absorpt_empirical_full_min 0.604

loop_
_space_group_symop_operation_xyz
'x, y, z'
'-x, -y, -z'

loop_
_atom_site_label
_atom_site_type_symbol
_atom_site_fract_x
_atom_site_fract_y
_atom_site_fract_z
_atom_site_U_iso_or_equiv
_atom_site_adp_type
_atom_site_occupancy
_atom_site_site_symmetry_order
_atom_site_calc_flag
_atom_site_refinement_flags_posn
_atom_site_refinement_flags_adp
_atom_site_refinement_flags_occupancy
_atom_site_disorder_assembly
_atom_site_disorder_group
O3 O 0.24248(13) 0.28125(13) 0.41395(9) 0.0112(4) Uani 1 1 d . . . . .
O2 O 0.32853(13) 0.24791(14) 0.86620(9) 0.0146(4) Uani 1 1 d . . . . .
O4 O 0.12827(13) 0.36267(13) 0.36757(9) 0.0139(4) Uani 1 1 d . U . . .
O1 O 0.29149(15) 0.12956(14) 0.93588(10) 0.0191(4) Uani 1 1 d . . . . .
N2 N 0.18640(15) 0.39317(15) 0.48179(10) 0.0095(4) Uani 1 1 d . U . . .
N1 N 0.28184(15) 0.44250(15) 0.40161(10) 0.0096(4) Uani 1 1 d . U . . .
N4 N 0.35646(16) 0.27692(17) 0.98128(11) 0.0138(5) Uani 1 1 d . . . . .
N3 N 0.45733(17) 0.19738(16) 0.93015(11) 0.0139(5) Uani 1 1 d . . . . .
C61 C 0.16983(18) 0.34259(18) 0.53514(12) 0.0100(5) Uani 1 1 d . U . . .
C62 C 0.11381(17) 0.39290(19) 0.57389(13) 0.0119(5) Uani 1 1 d . . . . .
H62 H 0.086307 0.373311 0.611561 0.014 Uiso 1 1 calc R . . . .
C60 C 0.21826(18) 0.27320(18) 0.55061(12) 0.0107(5) Uani 1 1 d . U . . .
C98 C 0.30503(18) 0.26223(18) 0.51975(13) 0.0105(5) Uani 1 1 d . . . . .
C67 C 0.32813(18) 0.5848(2) 0.37611(13) 0.0120(5) Uani 1 1 d . . . . .
H67 H 0.328185 0.646815 0.370585 0.014 Uiso 1 1 calc R . . . .
C65 C 0.18755(17) 0.54192(19) 0.44753(13) 0.0107(5) Uani 1 1 d . . . . .
C95 C 0.48561(18) 0.29528(19) 0.47519(13) 0.0134(6) Uani 1 1 d . . . . .
H95 H 0.546951 0.307458 0.461045 0.016 Uiso 1 1 calc R . . . .
C96 C 0.47270(18) 0.25761(19) 0.53359(13) 0.0127(5) Uani 1 1 d . . . . .
H96 H 0.524721 0.240442 0.557693 0.015 Uiso 1 1 calc R . . . .
C94 C 0.40836(18) 0.31560(18) 0.43668(13) 0.0108(5) Uani 1 1 d . . . . .
C41 C 0.51801(19) 0.16635(19) 0.72175(13) 0.0124(5) Uani 1 1 d . . . . .
C35 C 0.4895(2) 0.1649(2) 0.98575(13) 0.0139(6) Uani 1 1 d . . . . .
C38 C 0.5165(2) 0.1868(2) 0.88221(13) 0.0139(6) Uani 1 1 d . . . . .
C71 C 0.10310(18) 0.64858(19) 0.38745(13) 0.0116(5) Uani 1 1 d . U . . .
C99 C 0.31911(18) 0.28620(18) 0.45674(13) 0.0092(5) Uani 1 1 d . . . . .
C97 C 0.38429(19) 0.24457(19) 0.55748(13) 0.0131(5) Uani 1 1 d . . . . .
H97 H 0.377558 0.223775 0.599196 0.016 Uiso 1 1 calc R . . . .
C69 C 0.36779(18) 0.44439(18) 0.37582(12) 0.0097(5) Uani 1 1 d . U . . .
C66 C 0.25938(18) 0.52605(19) 0.40815(12) 0.0105(5) Uani 1 1 d . . . . .
C68 C 0.39231(18) 0.53568(19) 0.35542(12) 0.0121(5) Uani 1 1 d . . . . .
H68 H 0.444022 0.556890 0.331845 0.014 Uiso 1 1 calc R . . . .
C20 C 0.4481(2) 0.1856(2) 1.04225(13) 0.0151(6) Uani 1 1 d . . . . .
C84 C 0.42498(18) 0.37987(19) 0.38602(12) 0.0104(5) Uani 1 1 d . . . . .
C83 C 0.16333(18) 0.69181(19) 0.49778(13) 0.0122(5) Uani 1 1 d . U . . .
C87 C 0.67418(19) 0.45345(19) 0.34315(13) 0.0134(5) Uani 1 1 d . . . . .
H87 H 0.729014 0.492780 0.359506 0.016 Uiso 1 1 calc R . . . .
C5 C 0.3681(2) 0.4069(2) 0.88160(13) 0.0151(6) Uani 1 1 d . . . . .
C52 C 0.21276(18) 0.23711(19) 0.66842(13) 0.0117(5) Uani 1 1 d . . . . .
C78 C 0.12333(18) 0.7730(2) 0.49347(14) 0.0136(6) Uani 1 1 d . . . . .
C43 C 0.6595(2) 0.1695(2) 0.66599(13) 0.0146(6) Uani 1 1 d . . . . .
C37 C 0.5842(2) 0.1328(2) 0.90906(14) 0.0158(6) Uani 1 1 d . . . . .
H37 H 0.631110 0.110158 0.886727 0.019 Uiso 1 1 calc R . . . .
C42 C 0.56337(19) 0.14399(19) 0.66878(13) 0.0135(6) Uani 1 1 d . . . . .
H42 H 0.527905 0.110508 0.633627 0.016 Uiso 1 1 calc R . . . .
C57 C 0.14610(18) 0.1258(2) 0.58415(13) 0.0131(5) Uani 1 1 d . . . . .
C39 C 0.51772(19) 0.2368(2) 0.82910(13) 0.0141(6) Uani 1 1 d . . . . .
C70 C 0.15106(18) 0.62846(18) 0.44518(13) 0.0103(5) Uani 1 1 d . U . . .
C45 C 0.6685(2) 0.2409(2) 0.77208(13) 0.0156(6) Uani 1 1 d . . . . .
C76 C 0.06877(18) 0.73213(19) 0.38281(13) 0.0125(5) Uani 1 1 d . U . . .
C58 C 0.19156(17) 0.21302(18) 0.60338(13) 0.0096(5) Uani 1 1 d . U . . .
C85 C 0.51421(18) 0.38802(18) 0.35337(12) 0.0097(5) Uani 1 1 d . . . . .
C40 C 0.57151(19) 0.21500(19) 0.77399(13) 0.0130(5) Uani 1 1 d . . . . .
C86 C 0.59456(18) 0.44769(19) 0.37714(13) 0.0113(5) Uani 1 1 d . . . . .
C89 C 0.59682(19) 0.34413(19) 0.26428(13) 0.0140(6) Uani 1 1 d . . . . .
H89 H 0.597790 0.308507 0.226193 0.017 Uiso 1 1 calc R . . . .
C75 C 0.02271(18) 0.7526(2) 0.32361(14) 0.0157(6) Uani 1 1 d . . . . .
H75 H 0.001622 0.808849 0.319873 0.019 Uiso 1 1 calc R . . . .
C72 C 0.08503(19) 0.5861(2) 0.33314(14) 0.0146(6) Uani 1 1 d . . . . .
H72 H 0.105130 0.529261 0.335525 0.018 Uiso 1 1 calc R . . . .
C64 C 0.15725(17) 0.47434(19) 0.48945(12) 0.0106(5) Uani 1 1 d . . . . .
C19 C 0.3880(2) 0.2512(2) 1.03936(13) 0.0149(6) Uani 1 1 d . . . . .
C44 C 0.71117(19) 0.2179(2) 0.71765(13) 0.0155(6) Uani 1 1 d . . . . .
H44 H 0.776788 0.235689 0.715939 0.019 Uiso 1 1 calc R . . . .
C6 C 0.3890(2) 0.3237(2) 0.85807(13) 0.0140(6) Uani 1 1 d . . . . .
C2 C 0.5161(2) 0.3964(2) 0.80259(13) 0.0176(6) Uani 1 1 d . . . . .
H2 H 0.568184 0.394049 0.777916 0.021 Uiso 1 1 calc R . . . .
C90 C 0.51512(18) 0.33509(19) 0.29685(12) 0.0113(5) Uani 1 1 d . . . . .
C1 C 0.4708(2) 0.3176(2) 0.82672(13) 0.0149(6) Uani 1 1 d . . . . .
C73 C 0.0392(2) 0.6077(2) 0.27805(14) 0.0194(6) Uani 1 1 d . . . . .
H73 H 0.027338 0.565360 0.242727 0.023 Uiso 1 1 calc R . . . .
C16 C 0.31950(19) 0.3561(2) 0.98738(14) 0.0156(6) Uani 1 1 d . . . . .
C63 C 0.10756(18) 0.47225(19) 0.54719(13) 0.0125(5) Uani 1 1 d . . . . .
H63 H 0.076296 0.518229 0.563329 0.015 Uiso 1 1 calc R . . . .
C53 C 0.18818(18) 0.1737(2) 0.71377(13) 0.0133(6) Uani 1 1 d . . . . .
H53 H 0.203029 0.189855 0.757860 0.016 Uiso 1 1 calc R . . . .
C88 C 0.67687(19) 0.4041(2) 0.28627(13) 0.0136(6) Uani 1 1 d . . . . .
C77 C 0.07723(18) 0.7914(2) 0.43623(14) 0.0143(6) Uani 1 1 d . . . . .
H77 H 0.051076 0.845236 0.433432 0.017 Uiso 1 1 calc R . . . .
C30 C 0.5572(2) 0.1534(2) 1.13589(13) 0.0159(6) Uani 1 1 d . . . . .
C17 C 0.3154(2) 0.3724(2) 1.05603(14) 0.0179(6) Uani 1 1 d . . . . .
H17 H 0.287299 0.418289 1.075530 0.022 Uiso 1 1 calc R . . . .
C27 C 0.4046(2) 0.0458(2) 1.18691(13) 0.0174(6) Uani 1 1 d . . . . .
C56 C 0.12220(19) 0.0652(2) 0.63106(14) 0.0150(6) Uani 1 1 d . . . . .
H56 H 0.090979 0.006740 0.618329 0.018 Uiso 1 1 calc R . . . .
C54 C 0.14272(18) 0.0881(2) 0.69559(14) 0.0148(6) Uani 1 1 d . . . . .
C21 C 0.4661(2) 0.1417(2) 1.10334(13) 0.0152(6) Uani 1 1 d . . . . .
C31 C 0.6354(2) 0.2097(2) 1.11435(14) 0.0183(6) Uani 1 1 d . . . . .
H31 H 0.626699 0.242906 1.077544 0.022 Uiso 1 1 calc R . . . .
C36 C 0.5688(2) 0.1205(2) 0.97110(14) 0.0157(6) Uani 1 1 d . . . . .
H36 H 0.603463 0.088650 0.999952 0.019 Uiso 1 1 calc R . . . .
C22 C 0.3905(2) 0.0878(2) 1.12784(14) 0.0162(6) Uani 1 1 d . . . . .
C81 C 0.2284(2) 0.7405(2) 0.60606(14) 0.0192(6) Uani 1 1 d . . . . .
H81 H 0.264882 0.730810 0.643892 0.023 Uiso 1 1 calc R . . . .
C4 C 0.4149(2) 0.4839(2) 0.85562(14) 0.0182(6) Uani 1 1 d . . . . .
H4 H 0.398236 0.540753 0.866201 0.022 Uiso 1 1 calc R . . . .
C8 C 0.2691(2) 0.4950(2) 0.95046(13) 0.0171(6) Uani 1 1 d . . . . .
C3 C 0.4854(2) 0.4778(2) 0.81442(14) 0.0201(6) Uani 1 1 d . . . . .
H3 H 0.512613 0.529517 0.794386 0.024 Uiso 1 1 calc R . . . .
C79 C 0.1351(2) 0.8344(2) 0.54760(15) 0.0187(6) Uani 1 1 d . . . . .
H79 H 0.107166 0.887316 0.545518 0.022 Uiso 1 1 calc R . . . .
C59 C 0.1245(2) 0.0982(2) 0.51430(14) 0.0173(6) Uani 1 1 d . . . . .
H59A H 0.093822 0.143686 0.492815 0.026 Uiso 1 1 calc GR . . . .
H59B H 0.082670 0.040633 0.509826 0.026 Uiso 1 1 calc GR . . . .
H59C H 0.183010 0.092421 0.494862 0.026 Uiso 1 1 calc GR . . . .
C91 C 0.42930(19) 0.2710(2) 0.27136(13) 0.0163(6) Uani 1 1 d . . . . .
H91A H 0.411930 0.227541 0.303431 0.024 Uiso 1 1 calc GR . . . .
H91B H 0.442794 0.239458 0.232343 0.024 Uiso 1 1 calc GR . . . .
H91C H 0.377289 0.304359 0.261695 0.024 Uiso 1 1 calc GR . . . .
C82 C 0.21747(18) 0.6790(2) 0.55560(14) 0.0145(6) Uani 1 1 d . . . . .
H82 H 0.246350 0.626840 0.558969 0.017 Uiso 1 1 calc R . . . .
C92 C 0.59679(19) 0.5035(2) 0.43818(13) 0.0158(6) Uani 1 1 d . . . . .
H92A H 0.590007 0.464190 0.474068 0.024 Uiso 1 1 calc GR . . . .
H92B H 0.545104 0.538645 0.435504 0.024 Uiso 1 1 calc GR . . . .
H92C H 0.656722 0.543938 0.444749 0.024 Uiso 1 1 calc GR . . . .
C28 C 0.4956(2) 0.0558(2) 1.21790(14) 0.0184(6) Uani 1 1 d . . . . .
H28 H 0.505468 0.026601 1.256457 0.022 Uiso 1 1 calc R . . . .
C51 C 0.2627(2) 0.3285(2) 0.69162(13) 0.0164(6) Uani 1 1 d . . . . .
H51A H 0.306000 0.351860 0.660344 0.025 Uiso 1 1 calc GR . . . .
H51B H 0.298139 0.324227 0.732671 0.025 Uiso 1 1 calc GR . . . .
H51C H 0.216598 0.368966 0.696931 0.025 Uiso 1 1 calc GR . . . .
C7 C 0.31577(19) 0.4147(2) 0.93882(13) 0.0158(6) Uani 1 1 d . . . . .
C34 C 0.6640(2) 0.1168(2) 1.22479(14) 0.0216(6) Uani 1 1 d . . . . .
H34 H 0.674562 0.086127 1.262588 0.026 Uiso 1 1 calc R . . . .
C12 C 0.3147(2) 0.5716(2) 0.98648(14) 0.0195(6) Uani 1 1 d . . . . .
C29 C 0.5706(2) 0.1069(2) 1.19354(14) 0.0175(6) Uani 1 1 d . . . . .
C25 C 0.2408(2) -0.0220(2) 1.17997(16) 0.0256(7) Uani 1 1 d . . . . .
H25 H 0.189746 -0.057431 1.197435 0.031 Uiso 1 1 calc R . . . .
C32 C 0.7229(2) 0.2169(2) 1.14548(15) 0.0220(7) Uani 1 1 d . . . . .
H32 H 0.774325 0.254042 1.129757 0.026 Uiso 1 1 calc R . . . .
C47 C 0.41411(19) 0.1380(2) 0.72333(14) 0.0173(6) Uani 1 1 d . . . . .
H47A H 0.402144 0.098343 0.758552 0.026 Uiso 1 1 calc GR . . . .
H47B H 0.388694 0.106142 0.682852 0.026 Uiso 1 1 calc GR . . . .
H47C H 0.383694 0.190996 0.729619 0.026 Uiso 1 1 calc GR . . . .
C100 C 0.0439(2) 0.3064(2) 0.37889(15) 0.0208(6) Uani 1 1 d . U . . .
H10A H -0.004233 0.310899 0.344321 0.031 Uiso 1 1 calc GR . . . .
H10B H 0.022292 0.325217 0.419643 0.031 Uiso 1 1 calc GR . . . .
H10C H 0.055423 0.244327 0.380507 0.031 Uiso 1 1 calc GR . . . .
C33 C 0.7370(2) 0.1689(2) 1.20139(15) 0.0242(7) Uani 1 1 d . . . . .
H33 H 0.798147 0.173503 1.222450 0.029 Uiso 1 1 calc R . . . .
C80 C 0.1854(2) 0.8190(2) 0.60210(15) 0.0212(6) Uani 1 1 d . . . . .
H80 H 0.191944 0.860796 0.637678 0.025 Uiso 1 1 calc R . . . .
C23 C 0.2988(2) 0.0687(2) 1.09446(14) 0.0205(6) Uani 1 1 d . . . . .
H23 H 0.288002 0.093036 1.054073 0.025 Uiso 1 1 calc R . . . .
C18 C 0.3583(2) 0.3111(2) 1.08713(13) 0.0182(6) Uani 1 1 d . . . . .
H18 H 0.367493 0.307736 1.132126 0.022 Uiso 1 1 calc R . . . .
C74 C 0.0089(2) 0.6923(2) 0.27271(14) 0.0200(6) Uani 1 1 d . . . . .
H74 H -0.021016 0.706914 0.233600 0.024 Uiso 1 1 calc R . . . .
C14 C 0.4162(2) 0.5808(2) 1.01227(15) 0.0240(7) Uani 1 1 d . . . . .
H14A H 0.455012 0.569138 0.977506 0.036 Uiso 1 1 calc GR . . . .
H14B H 0.422620 0.537720 1.045295 0.036 Uiso 1 1 calc GR . . . .
H14C H 0.436917 0.641715 1.030727 0.036 Uiso 1 1 calc GR . . . .
C49 C 0.3013(3) 0.0517(2) 0.89850(17) 0.0278(7) Uani 1 1 d . . . . .
H49A H 0.362675 0.034194 0.909910 0.042 Uiso 1 1 calc GR . . . .
H49B H 0.296294 0.064455 0.853133 0.042 Uiso 1 1 calc GR . . . .
H49C H 0.251566 0.002865 0.906671 0.042 Uiso 1 1 calc GR . . . .
C24 C 0.2273(2) 0.0165(2) 1.11980(16) 0.0258(7) Uani 1 1 d . . . . .
H24 H 0.167196 0.005375 1.096986 0.031 Uiso 1 1 calc R . . . .
C93 C 0.7644(2) 0.4139(2) 0.25111(16) 0.0239(7) Uani 1 1 d . . . . .
H93A H 0.807226 0.467405 0.268164 0.036 Uiso 1 1 calc GR . . . .
H93B H 0.747891 0.419733 0.205580 0.036 Uiso 1 1 calc GR . . . .
H93C H 0.795263 0.360979 0.256654 0.036 Uiso 1 1 calc GR . . . .
C26 C 0.3277(2) -0.0077(2) 1.21233(14) 0.0204(6) Uani 1 1 d . . . . .
H26 H 0.336864 -0.033642 1.252272 0.024 Uiso 1 1 calc R . . . .
B1 B 0.2065(2) 0.3643(2) 0.41360(14) 0.0103(6) Uani 1 1 d . U . . .
C48 C 0.7061(2) 0.1436(2) 0.60753(14) 0.0236(7) Uani 1 1 d . . . . .
H48A H 0.714746 0.194507 0.579959 0.035 Uiso 1 1 calc GR . . . .
H48B H 0.666414 0.092758 0.584085 0.035 Uiso 1 1 calc GR . . . .
H48C H 0.767319 0.126881 0.620612 0.035 Uiso 1 1 calc GR . . . .
C13 C 0.2647(3) 0.6413(2) 0.99907(15) 0.0251(7) Uani 1 1 d . . . . .
H13 H 0.295604 0.692987 1.023387 0.030 Uiso 1 1 calc R . . . .
C55 C 0.1169(2) 0.0206(2) 0.74543(16) 0.0258(7) Uani 1 1 d . . . . .
H55A H 0.174238 0.008065 0.768913 0.039 Uiso 1 1 calc GR . . . .
H55B H 0.082777 -0.034908 0.724309 0.039 Uiso 1 1 calc GR . . . .
H55C H 0.077131 0.045124 0.775219 0.039 Uiso 1 1 calc GR . . . .
C46 C 0.7290(2) 0.2911(2) 0.82769(15) 0.0238(7) Uani 1 1 d . . . . .
H46A H 0.750412 0.248261 0.857031 0.036 Uiso 1 1 calc GR . . . .
H46B H 0.692224 0.329871 0.850250 0.036 Uiso 1 1 calc GR . . . .
H46C H 0.783428 0.327736 0.811800 0.036 Uiso 1 1 calc GR . . . .
C10 C 0.1280(2) 0.5625(3) 0.94030(17) 0.0310(8) Uani 1 1 d . . . . .
H10 H 0.064342 0.559645 0.924264 0.037 Uiso 1 1 calc R . . . .
C9 C 0.1750(2) 0.4913(2) 0.92611(15) 0.0251(7) Uani 1 1 d . . . . .
B2 B 0.3534(2) 0.2099(2) 0.92478(15) 0.0141(6) Uani 1 1 d . . . . .
C11 C 0.1712(3) 0.6375(3) 0.97717(16) 0.0310(8) Uani 1 1 d . . . . .
C50 C 0.1255(2) 0.4108(3) 0.88683(19) 0.0356(9) Uani 1 1 d . . . . .
H50A H 0.122298 0.357989 0.912638 0.053 Uiso 1 1 calc GR . . . .
H50B H 0.160197 0.401260 0.849449 0.053 Uiso 1 1 calc GR . . . .
H50C H 0.061853 0.420428 0.872749 0.053 Uiso 1 1 calc GR . . . .
C15 C 0.1177(4) 0.7125(3) 0.9935(2) 0.0544(13) Uani 1 1 d . . . . .
H15A H 0.161643 0.768518 1.001413 0.082 Uiso 1 1 calc GR . . . .
H15B H 0.084694 0.698829 1.031792 0.082 Uiso 1 1 calc GR . . . .
H15C H 0.072052 0.718945 0.957754 0.082 Uiso 1 1 calc GR . . . .

loop_
_atom_site_aniso_label
_atom_site_aniso_U_11
_atom_site_aniso_U_22
_atom_site_aniso_U_33
_atom_site_aniso_U_23
_atom_site_aniso_U_13
_atom_site_aniso_U_12
O3 0.0068(8) 0.0139(10) 0.0106(9) -0.0025(7) -0.0010(7) -0.0038(7)
O2 0.0124(9) 0.0176(10) 0.0113(9) -0.0039(8) -0.0011(7) -0.0039(8)
O4 0.0096(7) 0.0174(8) 0.0128(7) 0.0001(6) -0.0010(6) -0.0029(6)
O1 0.0218(10) 0.0178(11) 0.0153(10) -0.0056(8) 0.0024(8) -0.0037(9)
N2 0.0065(7) 0.0108(8) 0.0103(8) 0.0005(7) 0.0010(6) -0.0017(7)
N1 0.0069(7) 0.0124(8) 0.0089(8) 0.0008(7) 0.0022(6) -0.0008(7)
N4 0.0136(11) 0.0174(13) 0.0088(11) -0.0024(9) 0.0001(9) -0.0015(10)
N3 0.0164(12) 0.0160(12) 0.0084(11) -0.0019(9) 0.0024(9) -0.0008(10)
C61 0.0073(8) 0.0116(9) 0.0098(8) -0.0001(7) 0.0016(7) -0.0029(7)
C62 0.0039(11) 0.0183(14) 0.0117(13) -0.0029(11) 0.0006(9) -0.0030(10)
C60 0.0090(8) 0.0120(9) 0.0096(8) -0.0003(7) 0.0004(7) -0.0027(7)
C98 0.0083(12) 0.0091(13) 0.0127(13) -0.0012(10) 0.0032(10) -0.0036(10)
C67 0.0068(12) 0.0168(14) 0.0110(13) 0.0012(10) 0.0007(10) -0.0030(11)
C65 0.0037(11) 0.0156(14) 0.0112(13) -0.0011(10) -0.0012(9) -0.0027(10)
C95 0.0060(12) 0.0178(14) 0.0154(14) -0.0024(11) 0.0033(10) -0.0013(11)
C96 0.0076(12) 0.0148(14) 0.0148(13) -0.0002(11) 0.0002(10) -0.0007(10)
C94 0.0093(12) 0.0116(13) 0.0100(12) -0.0039(10) 0.0042(10) -0.0035(10)
C41 0.0104(13) 0.0153(14) 0.0102(13) 0.0005(11) 0.0003(10) -0.0025(11)
C35 0.0160(13) 0.0170(15) 0.0075(13) -0.0011(10) 0.0010(10) -0.0009(11)
C38 0.0155(13) 0.0159(14) 0.0088(13) -0.0042(11) 0.0026(10) -0.0020(11)
C71 0.0084(8) 0.0134(9) 0.0125(9) 0.0013(7) 0.0013(7) -0.0003(7)
C99 0.0054(12) 0.0095(13) 0.0116(13) -0.0021(10) 0.0003(10) -0.0010(10)
C97 0.0096(13) 0.0179(15) 0.0110(13) 0.0006(11) 0.0031(10) -0.0021(11)
C69 0.0082(8) 0.0121(9) 0.0071(8) -0.0010(7) 0.0004(7) -0.0028(7)
C66 0.0061(11) 0.0144(14) 0.0091(12) -0.0001(10) -0.0021(9) -0.0029(10)
C68 0.0068(12) 0.0183(15) 0.0093(12) 0.0016(10) -0.0003(9) -0.0037(11)
C20 0.0171(14) 0.0175(15) 0.0094(13) -0.0023(11) 0.0022(10) -0.0016(12)
C84 0.0070(12) 0.0146(13) 0.0070(12) -0.0053(10) -0.0008(9) -0.0041(10)
C83 0.0092(8) 0.0137(9) 0.0129(9) 0.0001(7) 0.0019(7) -0.0016(7)
C87 0.0091(12) 0.0145(14) 0.0149(14) -0.0012(11) 0.0004(10) -0.0036(11)
C5 0.0166(14) 0.0188(15) 0.0092(13) -0.0030(11) -0.0016(10) 0.0025(12)
C52 0.0055(12) 0.0147(14) 0.0133(13) -0.0009(11) 0.0000(10) -0.0031(10)
C78 0.0074(12) 0.0167(14) 0.0158(14) -0.0008(11) 0.0023(10) -0.0016(11)
C43 0.0126(13) 0.0180(15) 0.0117(13) 0.0011(11) 0.0056(10) -0.0047(11)
C37 0.0164(13) 0.0163(15) 0.0136(14) -0.0055(11) 0.0025(11) -0.0002(11)
C42 0.0133(13) 0.0180(15) 0.0073(12) -0.0014(10) 0.0010(10) -0.0035(11)
C57 0.0082(12) 0.0173(14) 0.0127(13) -0.0019(11) 0.0032(10) -0.0016(11)
C39 0.0130(13) 0.0187(15) 0.0079(13) -0.0046(11) -0.0005(10) -0.0045(11)
C70 0.0074(8) 0.0116(9) 0.0114(9) 0.0001(7) 0.0027(7) -0.0014(7)
C45 0.0163(14) 0.0161(15) 0.0114(13) 0.0005(11) 0.0003(11) -0.0065(11)
C76 0.0094(8) 0.0143(9) 0.0133(9) 0.0007(7) 0.0016(7) -0.0005(7)
C58 0.0068(8) 0.0111(9) 0.0103(9) -0.0004(7) 0.0021(7) -0.0011(7)
C85 0.0074(12) 0.0114(13) 0.0090(12) -0.0014(10) 0.0023(9) -0.0033(10)
C40 0.0131(13) 0.0172(14) 0.0078(13) 0.0011(10) 0.0035(10) -0.0020(11)
C86 0.0087(12) 0.0142(14) 0.0091(13) -0.0024(10) -0.0016(10) -0.0021(10)
C89 0.0130(13) 0.0161(14) 0.0126(13) -0.0017(11) 0.0015(10) 0.0017(11)
C75 0.0071(12) 0.0201(15) 0.0188(14) 0.0053(11) -0.0026(10) -0.0004(11)
C72 0.0095(12) 0.0166(14) 0.0160(14) -0.0026(11) 0.0002(10) -0.0022(11)
C64 0.0046(11) 0.0167(14) 0.0092(12) -0.0004(10) 0.0001(9) -0.0019(10)
C19 0.0160(13) 0.0187(15) 0.0079(13) -0.0037(11) 0.0004(10) -0.0029(11)
C44 0.0103(13) 0.0200(15) 0.0135(14) 0.0007(11) 0.0010(10) -0.0069(11)
C6 0.0159(13) 0.0160(15) 0.0086(12) -0.0013(10) -0.0020(10) -0.0009(11)
C2 0.0182(14) 0.0235(16) 0.0113(13) 0.0026(11) 0.0029(11) 0.0021(12)
C90 0.0103(12) 0.0155(14) 0.0068(12) -0.0009(10) -0.0003(10) -0.0009(11)
C1 0.0154(13) 0.0202(15) 0.0068(12) -0.0029(11) -0.0028(10) -0.0022(11)
C73 0.0125(13) 0.0268(17) 0.0165(15) -0.0028(12) -0.0029(11) -0.0019(12)
C16 0.0116(13) 0.0215(16) 0.0124(14) -0.0034(11) 0.0002(10) -0.0001(11)
C63 0.0040(11) 0.0188(15) 0.0133(13) -0.0032(11) 0.0024(9) -0.0030(10)
C53 0.0081(12) 0.0225(15) 0.0089(13) 0.0017(11) 0.0018(10) 0.0006(11)
C88 0.0092(12) 0.0174(14) 0.0139(13) 0.0021(11) 0.0022(10) 0.0006(11)
C77 0.0047(11) 0.0150(14) 0.0225(15) 0.0010(11) 0.0029(10) -0.0016(10)
C30 0.0226(15) 0.0149(14) 0.0100(13) -0.0036(11) 0.0031(11) 0.0021(12)
C17 0.0192(14) 0.0217(16) 0.0125(14) -0.0059(11) 0.0023(11) 0.0029(12)
C27 0.0250(15) 0.0181(15) 0.0086(13) -0.0024(11) 0.0052(11) 0.0009(12)
C56 0.0111(13) 0.0133(14) 0.0194(14) -0.0018(11) 0.0046(11) -0.0030(11)
C54 0.0078(12) 0.0203(15) 0.0161(14) 0.0049(11) 0.0038(10) -0.0003(11)
C21 0.0194(14) 0.0158(14) 0.0104(13) -0.0021(11) 0.0036(11) 0.0020(12)
C31 0.0219(15) 0.0214(16) 0.0103(13) -0.0029(11) 0.0027(11) -0.0011(12)
C36 0.0176(14) 0.0158(14) 0.0126(14) -0.0016(11) -0.0016(11) 0.0013(11)
C22 0.0203(14) 0.0169(15) 0.0113(13) -0.0015(11) 0.0038(11) 0.0022(12)
C81 0.0177(14) 0.0223(16) 0.0147(14) -0.0023(12) -0.0010(11) -0.0042(12)
C4 0.0236(15) 0.0182(15) 0.0130(14) 0.0008(11) 0.0008(11) 0.0039(12)
C8 0.0177(14) 0.0215(16) 0.0119(13) 0.0004(11) 0.0007(11) 0.0032(12)
C3 0.0258(16) 0.0195(16) 0.0143(14) 0.0054(12) 0.0025(12) -0.0001(13)
C79 0.0159(14) 0.0169(15) 0.0220(15) -0.0016(12) 0.0032(11) -0.0022(12)
C59 0.0146(13) 0.0172(15) 0.0164(14) -0.0058(11) 0.0012(11) -0.0078(11)
C91 0.0121(13) 0.0224(16) 0.0119(13) -0.0065(11) 0.0010(10) -0.0038(12)
C82 0.0078(12) 0.0170(14) 0.0176(14) 0.0017(11) -0.0004(10) -0.0008(11)
C92 0.0117(13) 0.0195(15) 0.0133(14) -0.0066(11) 0.0004(10) -0.0045(11)
C28 0.0272(16) 0.0175(15) 0.0093(13) -0.0015(11) 0.0012(11) 0.0002(12)
C51 0.0147(13) 0.0196(15) 0.0119(13) -0.0033(11) -0.0032(10) -0.0038(12)
C7 0.0135(13) 0.0207(15) 0.0107(13) -0.0037(11) -0.0029(10) -0.0024(12)
C34 0.0295(17) 0.0237(16) 0.0104(14) -0.0027(12) -0.0052(12) 0.0042(13)
C12 0.0229(15) 0.0223(16) 0.0121(14) -0.0026(12) 0.0001(11) 0.0008(13)
C29 0.0245(15) 0.0157(15) 0.0112(13) -0.0041(11) 0.0007(11) 0.0012(12)
C25 0.0226(16) 0.0328(19) 0.0220(16) 0.0042(14) 0.0106(13) 0.0005(14)
C32 0.0227(15) 0.0250(17) 0.0162(15) -0.0064(12) 0.0013(12) -0.0015(13)
C47 0.0113(13) 0.0248(16) 0.0141(14) -0.0039(12) 0.0003(10) -0.0015(12)
C100 0.0114(11) 0.0262(13) 0.0212(12) -0.0005(11) -0.0033(10) -0.0056(10)
C33 0.0232(16) 0.0292(18) 0.0180(15) -0.0037(13) -0.0026(12) 0.0000(14)
C80 0.0196(15) 0.0210(16) 0.0203(15) -0.0049(12) 0.0013(12) -0.0043(12)
C23 0.0207(15) 0.0269(17) 0.0143(14) 0.0026(12) 0.0042(12) 0.0035(13)
C18 0.0222(15) 0.0244(16) 0.0073(13) -0.0035(11) 0.0030(11) 0.0019(12)
C74 0.0104(13) 0.0303(18) 0.0169(15) 0.0029(13) -0.0052(11) -0.0017(12)
C14 0.0248(16) 0.0233(17) 0.0201(16) -0.0041(13) -0.0053(13) -0.0033(13)
C49 0.0332(18) 0.0190(17) 0.0272(17) -0.0091(13) 0.0025(14) -0.0059(14)
C24 0.0203(15) 0.0339(19) 0.0236(17) 0.0047(14) 0.0036(12) 0.0034(14)
C93 0.0149(14) 0.0313(18) 0.0257(16) -0.0002(14) 0.0113(12) -0.0007(13)
C26 0.0281(16) 0.0228(16) 0.0113(14) 0.0029(12) 0.0079(12) 0.0035(13)
B1 0.0085(9) 0.0115(9) 0.0099(9) -0.0003(8) 0.0008(7) -0.0016(8)
C48 0.0177(15) 0.0353(19) 0.0151(15) -0.0067(13) 0.0083(12) -0.0060(13)
C13 0.0396(19) 0.0220(17) 0.0135(15) -0.0066(12) 0.0024(13) 0.0060(14)
C55 0.0203(15) 0.0285(18) 0.0269(17) 0.0113(14) 0.0036(13) -0.0046(13)
C46 0.0196(15) 0.0310(18) 0.0147(15) -0.0075(13) -0.0052(12) -0.0103(13)
C10 0.0243(17) 0.043(2) 0.0275(18) -0.0007(15) -0.0034(14) 0.0147(16)
C9 0.0207(15) 0.0337(19) 0.0202(16) -0.0020(14) -0.0038(12) 0.0058(14)
B2 0.0147(15) 0.0160(16) 0.0098(15) -0.0053(12) 0.0017(11) -0.0022(12)
C11 0.041(2) 0.034(2) 0.0219(17) -0.0026(14) 0.0019(14) 0.0190(17)
C50 0.0239(17) 0.043(2) 0.036(2) -0.0100(17) -0.0127(15) 0.0037(16)
C15 0.064(3) 0.059(3) 0.050(3) -0.005(2) 0.008(2) 0.039(3)

loop_
_atom_type_symbol
_atom_type_description
_atom_type_scat_dispersion_real
_atom_type_scat_dispersion_imag
_atom_type_scat_source
C C 0.0181 0.0091 'International Tables Vol C Tables 4.2.6.8 and 6.1.1.4'
H H 0.0000 0.0000 'International Tables Vol C Tables 4.2.6.8 and 6.1.1.4'
B B 0.0090 0.0039 'International Tables Vol C Tables 4.2.6.8 and 6.1.1.4'
N N 0.0311 0.0180 'International Tables Vol C Tables 4.2.6.8 and 6.1.1.4'
O O 0.0492 0.0322 'International Tables Vol C Tables 4.2.6.8 and 6.1.1.4'

loop_
_geom_angle_atom_site_label_1
_geom_angle_atom_site_label_2
_geom_angle_atom_site_label_3
_geom_angle
_geom_angle_site_symmetry_1
_geom_angle_site_symmetry_3
_geom_angle_publ_flag
C99 O3 B1 111.0(2) . . ?
C6 O2 B2 110.5(2) . . ?
C100 O4 B1 117.0(2) . . ?
C49 O1 B2 116.5(2) . . ?
C61 N2 B1 130.4(2) . . ?
C64 N2 C61 110.7(2) . . ?
C64 N2 B1 116.8(2) . . ?
C69 N1 B1 131.0(2) . . ?
C66 N1 C69 111.0(2) . . ?
C66 N1 B1 117.3(2) . . ?
C19 N4 C16 111.0(2) . . ?
C19 N4 B2 116.8(3) . . ?
C16 N4 B2 131.5(2) . . ?
C35 N3 C38 111.1(2) . . ?
C35 N3 B2 116.2(2) . . ?
C38 N3 B2 129.5(2) . . ?
N2 C61 C62 105.1(2) . . ?
C60 C61 N2 122.8(2) . . ?
C60 C61 C62 130.4(3) . . ?
C61 C62 H62 125.6 . . ?
C63 C62 C61 108.7(2) . . ?
C63 C62 H62 125.6 . . ?
C61 C60 C98 120.4(2) . . ?
C61 C60 C58 121.7(2) . . ?
C98 C60 C58 117.6(2) . . ?
C99 C98 C60 122.6(2) . . ?
C99 C98 C97 116.8(2) . . ?
C97 C98 C60 119.4(2) . . ?
C66 C67 H67 125.9 . . ?
C68 C67 H67 125.9 . . ?
C68 C67 C66 108.2(3) . . ?
C66 C65 C70 119.4(2) . . ?
C64 C65 C66 117.1(3) . . ?
C64 C65 C70 123.5(2) . . ?
C96 C95 H95 119.8 . . ?
C96 C95 C94 120.4(2) . . ?
C94 C95 H95 119.8 . . ?
C95 C96 H96 119.5 . . ?
C95 C96 C97 120.9(3) . . ?
C97 C96 H96 119.5 . . ?
C95 C94 C84 119.2(2) . . ?
C99 C94 C95 116.7(3) . . ?
C99 C94 C84 123.1(3) . . ?
C42 C41 C40 118.7(3) . . ?
C42 C41 C47 120.3(2) . . ?
C40 C41 C47 120.9(2) . . ?
N3 C35 C20 118.2(3) . . ?
N3 C35 C36 106.7(2) . . ?
C20 C35 C36 134.9(3) . . ?
N3 C38 C37 105.3(2) . . ?
C39 C38 N3 122.3(3) . . ?
C39 C38 C37 130.8(3) . . ?
C70 C71 C76 119.9(3) . . ?
C70 C71 C72 122.0(3) . . ?
C76 C71 C72 118.1(2) . . ?
O3 C99 C98 118.5(2) . . ?
O3 C99 C94 119.0(2) . . ?
C94 C99 C98 122.5(2) . . ?
C98 C97 H97 120.0 . . ?
C96 C97 C98 120.1(3) . . ?
C96 C97 H97 120.0 . . ?
N1 C69 C68 105.3(2) . . ?
C84 C69 N1 123.3(2) . . ?
C84 C69 C68 129.0(2) . . ?
N1 C66 C67 106.6(2) . . ?
N1 C66 C65 119.7(2) . . ?
C65 C66 C67 133.2(3) . . ?
C67 C68 C69 108.0(2) . . ?
C67 C68 H68 126.0 . . ?
C69 C68 H68 126.0 . . ?
C35 C20 C19 117.3(3) . . ?
C35 C20 C21 122.7(3) . . ?
C19 C20 C21 120.0(2) . . ?
C94 C84 C85 120.2(2) . . ?
C69 C84 C94 120.9(2) . . ?
C69 C84 C85 117.8(2) . . ?
C70 C83 C78 120.2(2) . . ?
C70 C83 C82 121.9(3) . . ?
C82 C83 C78 117.9(3) . . ?
C86 C87 H87 118.6 . . ?
C88 C87 H87 118.6 . . ?
C88 C87 C86 122.8(3) . . ?
C6 C5 C7 122.1(3) . . ?
C4 C5 C6 116.3(3) . . ?
C4 C5 C7 120.5(3) . . ?
C58 C52 C53 119.2(3) . . ?
C58 C52 C51 122.2(3) . . ?
C53 C52 C51 118.5(2) . . ?
C77 C78 C83 119.6(3) . . ?
C77 C78 C79 121.5(3) . . ?
C79 C78 C83 118.9(3) . . ?
C42 C43 C48 119.9(3) . . ?
C44 C43 C42 119.0(3) . . ?
C44 C43 C48 121.1(3) . . ?
C38 C37 H37 125.7 . . ?
C36 C37 C38 108.6(3) . . ?
C36 C37 H37 125.7 . . ?
C41 C42 C43 121.6(3) . . ?
C41 C42 H42 119.2 . . ?
C43 C42 H42 119.2 . . ?
C58 C57 C59 120.6(3) . . ?
C56 C57 C58 118.8(3) . . ?
C56 C57 C59 120.6(3) . . ?
C38 C39 C40 121.0(3) . . ?
C38 C39 C1 120.7(2) . . ?
C1 C39 C40 118.2(3) . . ?
C71 C70 C65 118.2(2) . . ?
C83 C70 C65 122.7(2) . . ?
C83 C70 C71 119.1(3) . . ?
C40 C45 C46 122.2(3) . . ?
C44 C45 C40 119.0(3) . . ?
C44 C45 C46 118.8(3) . . ?
C71 C76 C75 119.3(3) . . ?
C77 C76 C71 120.0(3) . . ?
C77 C76 C75 120.6(3) . . ?
C52 C58 C60 124.1(2) . . ?
C52 C58 C57 119.9(3) . . ?
C57 C58 C60 115.9(2) . . ?
C86 C85 C84 121.6(2) . . ?
C86 C85 C90 120.5(2) . . ?
C90 C85 C84 117.9(2) . . ?
C41 C40 C39 115.6(2) . . ?
C45 C40 C41 120.4(2) . . ?
C45 C40 C39 123.9(3) . . ?
C87 C86 C85 118.3(2) . . ?
C87 C86 C92 119.8(2) . . ?
C85 C86 C92 121.9(2) . . ?
C90 C89 H89 119.1 . . ?
C88 C89 H89 119.1 . . ?
C88 C89 C90 121.8(3) . . ?
C76 C75 H75 119.6 . . ?
C74 C75 C76 120.7(3) . . ?
C74 C75 H75 119.6 . . ?
C71 C72 H72 119.7 . . ?
C73 C72 C71 120.6(3) . . ?
C73 C72 H72 119.7 . . ?
N2 C64 C65 118.3(2) . . ?
N2 C64 C63 107.0(2) . . ?
C65 C64 C63 134.3(3) . . ?
N4 C19 C20 119.3(2) . . ?
N4 C19 C18 106.6(3) . . ?
C20 C19 C18 133.5(3) . . ?
C43 C44 C45 121.2(3) . . ?
C43 C44 H44 119.4 . . ?
C45 C44 H44 119.4 . . ?
O2 C6 C5 119.0(3) . . ?
O2 C6 C1 119.2(3) . . ?
C1 C6 C5 121.8(3) . . ?
C1 C2 H2 119.7 . . ?
C3 C2 H2 119.7 . . ?
C3 C2 C1 120.7(3) . . ?
C85 C90 C91 120.6(2) . . ?
C89 C90 C85 118.8(2) . . ?
C89 C90 C91 120.6(2) . . ?
C6 C1 C39 122.0(3) . . ?
C2 C1 C39 120.0(3) . . ?
C2 C1 C6 117.1(3) . . ?
C72 C73 H73 119.4 . . ?
C72 C73 C74 121.1(3) . . ?
C74 C73 H73 119.4 . . ?
N4 C16 C17 105.2(2) . . ?
C7 C16 N4 123.0(3) . . ?
C7 C16 C17 129.3(3) . . ?
C62 C63 C64 107.8(2) . . ?
C62 C63 H63 126.1 . . ?
C64 C63 H63 126.1 . . ?
C52 C53 H53 119.3 . . ?
C54 C53 C52 121.5(3) . . ?
C54 C53 H53 119.3 . . ?
C87 C88 C89 117.8(2) . . ?
C87 C88 C93 120.6(3) . . ?
C89 C88 C93 121.7(3) . . ?
C78 C77 C76 121.1(3) . . ?
C78 C77 H77 119.5 . . ?
C76 C77 H77 119.5 . . ?
C21 C30 C29 118.5(3) . . ?
C31 C30 C21 122.9(3) . . ?
C31 C30 C29 118.6(3) . . ?
C16 C17 H17 125.7 . . ?
C18 C17 C16 108.5(3) . . ?
C18 C17 H17 125.7 . . ?
C28 C27 C22 119.0(3) . . ?
C28 C27 C26 121.0(3) . . ?
C26 C27 C22 119.9(3) . . ?
C57 C56 H56 119.0 . . ?
C54 C56 C57 121.9(3) . . ?
C54 C56 H56 119.0 . . ?
C53 C54 C55 120.6(3) . . ?
C56 C54 C53 118.7(3) . . ?
C56 C54 C55 120.8(3) . . ?
C30 C21 C20 121.2(3) . . ?
C22 C21 C20 118.2(3) . . ?
C22 C21 C30 120.6(3) . . ?
C30 C31 H31 119.3 . . ?
C32 C31 C30 121.4(3) . . ?
C32 C31 H31 119.3 . . ?
C35 C36 H36 126.1 . . ?
C37 C36 C35 107.9(3) . . ?
C37 C36 H36 126.1 . . ?
C27 C22 C23 117.4(3) . . ?
C21 C22 C27 119.9(3) . . ?
C21 C22 C23 122.7(3) . . ?
C82 C81 H81 119.9 . . ?
C82 C81 C80 120.2(3) . . ?
C80 C81 H81 119.9 . . ?
C5 C4 H4 119.6 . . ?
C3 C4 C5 120.8(3) . . ?
C3 C4 H4 119.6 . . ?
C12 C8 C7 122.3(3) . . ?
C12 C8 C9 119.6(3) . . ?
C9 C8 C7 118.1(3) . . ?
C2 C3 C4 120.4(3) . . ?
C2 C3 H3 119.8 . . ?
C4 C3 H3 119.8 . . ?
C78 C79 H79 119.3 . . ?
C80 C79 C78 121.4(3) . . ?
C80 C79 H79 119.3 . . ?
C57 C59 H59A 109.5 . . ?
C57 C59 H59B 109.5 . . ?
C57 C59 H59C 109.5 . . ?
H59A C59 H59B 109.5 . . ?
H59A C59 H59C 109.5 . . ?
H59B C59 H59C 109.5 . . ?
C90 C91 H91A 109.5 . . ?
C90 C91 H91B 109.5 . . ?
C90 C91 H91C 109.5 . . ?
H91A C91 H91B 109.5 . . ?
H91A C91 H91C 109.5 . . ?
H91B C91 H91C 109.5 . . ?
C83 C82 H82 119.3 . . ?
C81 C82 C83 121.3(3) . . ?
C81 C82 H82 119.3 . . ?
C86 C92 H92A 109.5 . . ?
C86 C92 H92B 109.5 . . ?
C86 C92 H92C 109.5 . . ?
H92A C92 H92B 109.5 . . ?
H92A C92 H92C 109.5 . . ?
H92B C92 H92C 109.5 . . ?
C27 C28 H28 119.3 . . ?
C29 C28 C27 121.5(3) . . ?
C29 C28 H28 119.3 . . ?
C52 C51 H51A 109.5 . . ?
C52 C51 H51B 109.5 . . ?
C52 C51 H51C 109.5 . . ?
H51A C51 H51B 109.5 . . ?
H51A C51 H51C 109.5 . . ?
H51B C51 H51C 109.5 . . ?
C5 C7 C8 120.2(3) . . ?
C16 C7 C5 121.6(3) . . ?
C16 C7 C8 117.5(3) . . ?
C29 C34 H34 119.3 . . ?
C33 C34 H34 119.3 . . ?
C33 C34 C29 121.4(3) . . ?
C8 C12 C14 122.2(3) . . ?
C13 C12 C8 119.1(3) . . ?
C13 C12 C14 118.7(3) . . ?
C30 C29 C34 117.9(3) . . ?
C28 C29 C30 120.4(3) . . ?
C28 C29 C34 121.7(3) . . ?
C24 C25 H25 120.2 . . ?
C26 C25 H25 120.2 . . ?
C26 C25 C24 119.5(3) . . ?
C31 C32 H32 119.9 . . ?
C31 C32 C33 120.1(3) . . ?
C33 C32 H32 119.9 . . ?
C41 C47 H47A 109.5 . . ?
C41 C47 H47B 109.5 . . ?
C41 C47 H47C 109.5 . . ?
H47A C47 H47B 109.5 . . ?
H47A C47 H47C 109.5 . . ?
H47B C47 H47C 109.5 . . ?
O4 C100 H10A 109.5 . . ?
O4 C100 H10B 109.5 . . ?
O4 C100 H10C 109.5 . . ?
H10A C100 H10B 109.5 . . ?
H10A C100 H10C 109.5 . . ?
H10B C100 H10C 109.5 . . ?
C34 C33 C32 120.5(3) . . ?
C34 C33 H33 119.8 . . ?
C32 C33 H33 119.8 . . ?
C81 C80 H80 119.9 . . ?
C79 C80 C81 120.2(3) . . ?
C79 C80 H80 119.9 . . ?
C22 C23 H23 119.5 . . ?
C24 C23 C22 121.0(3) . . ?
C24 C23 H23 119.5 . . ?
C19 C18 H18 126.1 . . ?
C17 C18 C19 107.9(3) . . ?
C17 C18 H18 126.1 . . ?
C75 C74 C73 120.1(3) . . ?
C75 C74 H74 120.0 . . ?
C73 C74 H74 120.0 . . ?
C12 C14 H14A 109.5 . . ?
C12 C14 H14B 109.5 . . ?
C12 C14 H14C 109.5 . . ?
H14A C14 H14B 109.5 . . ?
H14A C14 H14C 109.5 . . ?
H14B C14 H14C 109.5 . . ?
O1 C49 H49A 109.5 . . ?
O1 C49 H49B 109.5 . . ?
O1 C49 H49C 109.5 . . ?
H49A C49 H49B 109.5 . . ?
H49A C49 H49C 109.5 . . ?
H49B C49 H49C 109.5 . . ?
C25 C24 H24 119.3 . . ?
C23 C24 C25 121.3(3) . . ?
C23 C24 H24 119.3 . . ?
C88 C93 H93A 109.5 . . ?
C88 C93 H93B 109.5 . . ?
C88 C93 H93C 109.5 . . ?
H93A C93 H93B 109.5 . . ?
H93A C93 H93C 109.5 . . ?
H93B C93 H93C 109.5 . . ?
C27 C26 H26 119.6 . . ?
C25 C26 C27 120.8(3) . . ?
C25 C26 H26 119.6 . . ?
O3 B1 N2 110.2(2) . . ?
O3 B1 N1 111.9(2) . . ?
O4 B1 O3 112.6(2) . . ?
O4 B1 N2 113.5(2) . . ?
O4 B1 N1 109.0(2) . . ?
N1 B1 N2 98.9(2) . . ?
C43 C48 H48A 109.5 . . ?
C43 C48 H48B 109.5 . . ?
C43 C48 H48C 109.5 . . ?
H48A C48 H48B 109.5 . . ?
H48A C48 H48C 109.5 . . ?
H48B C48 H48C 109.5 . . ?
C12 C13 H13 119.0 . . ?
C11 C13 C12 122.0(3) . . ?
C11 C13 H13 119.0 . . ?
C54 C55 H55A 109.5 . . ?
C54 C55 H55B 109.5 . . ?
C54 C55 H55C 109.5 . . ?
H55A C55 H55B 109.5 . . ?
H55A C55 H55C 109.5 . . ?
H55B C55 H55C 109.5 . . ?
C45 C46 H46A 109.5 . . ?
C45 C46 H46B 109.5 . . ?
C45 C46 H46C 109.5 . . ?
H46A C46 H46B 109.5 . . ?
H46A C46 H46C 109.5 . . ?
H46B C46 H46C 109.5 . . ?
C9 C10 H10 119.0 . . ?
C11 C10 H10 119.0 . . ?
C11 C10 C9 122.0(3) . . ?
C8 C9 C50 120.4(3) . . ?
C10 C9 C8 119.1(3) . . ?
C10 C9 C50 120.5(3) . . ?
O2 B2 O1 112.8(2) . . ?
O2 B2 N4 111.3(3) . . ?
O2 B2 N3 111.4(2) . . ?
O1 B2 N4 109.4(2) . . ?
O1 B2 N3 112.6(3) . . ?
N4 B2 N3 98.5(2) . . ?
C13 C11 C15 120.9(4) . . ?
C10 C11 C13 118.1(3) . . ?
C10 C11 C15 120.9(4) . . ?
C9 C50 H50A 109.5 . . ?
C9 C50 H50B 109.5 . . ?
C9 C50 H50C 109.5 . . ?
H50A C50 H50B 109.5 . . ?
H50A C50 H50C 109.5 . . ?
H50B C50 H50C 109.5 . . ?
C11 C15 H15A 109.5 . . ?
C11 C15 H15B 109.5 . . ?
C11 C15 H15C 109.5 . . ?
H15A C15 H15B 109.5 . . ?
H15A C15 H15C 109.5 . . ?
H15B C15 H15C 109.5 . . ?

loop_
_geom_bond_atom_site_label_1
_geom_bond_atom_site_label_2
_geom_bond_distance
_geom_bond_site_symmetry_2
_geom_bond_publ_flag
O3 C99 1.366(3) . ?
O3 B1 1.430(4) . ?
O2 C6 1.358(4) . ?
O2 B2 1.424(4) . ?
O4 C100 1.419(3) . ?
O4 B1 1.430(3) . ?
O1 C49 1.421(4) . ?
O1 B2 1.435(4) . ?
N2 C61 1.397(3) . ?
N2 C64 1.364(4) . ?
N2 B1 1.544(4) . ?
N1 C69 1.389(3) . ?
N1 C66 1.356(4) . ?
N1 B1 1.525(4) . ?
N4 C19 1.363(4) . ?
N4 C16 1.388(4) . ?
N4 B2 1.525(4) . ?
N3 C35 1.363(4) . ?
N3 C38 1.388(4) . ?
N3 B2 1.539(4) . ?
C61 C62 1.461(4) . ?
C61 C60 1.383(4) . ?
C62 H62 0.9500 . ?
C62 C63 1.357(4) . ?
C60 C98 1.482(4) . ?
C60 C58 1.498(4) . ?
C98 C99 1.408(4) . ?
C98 C97 1.410(4) . ?
C67 H67 0.9500 . ?
C67 C66 1.453(4) . ?
C67 C68 1.358(4) . ?
C65 C66 1.417(4) . ?
C65 C70 1.485(4) . ?
C65 C64 1.417(4) . ?
C95 H95 0.9500 . ?
C95 C96 1.387(4) . ?
C95 C94 1.409(4) . ?
C96 H96 0.9500 . ?
C96 C97 1.397(4) . ?
C94 C99 1.401(4) . ?
C94 C84 1.478(4) . ?
C41 C42 1.390(4) . ?
C41 C40 1.410(4) . ?
C41 C47 1.502(4) . ?
C35 C20 1.414(4) . ?
C35 C36 1.459(4) . ?
C38 C37 1.463(4) . ?
C38 C39 1.372(4) . ?
C71 C70 1.420(4) . ?
C71 C76 1.430(4) . ?
C71 C72 1.437(4) . ?
C97 H97 0.9500 . ?
C69 C68 1.462(4) . ?
C69 C84 1.384(4) . ?
C68 H68 0.9500 . ?
C20 C19 1.415(4) . ?
C20 C21 1.492(4) . ?
C84 C85 1.497(3) . ?
C83 C78 1.437(4) . ?
C83 C70 1.418(4) . ?
C83 C82 1.432(4) . ?
C87 H87 0.9500 . ?
C87 C86 1.392(4) . ?
C87 C88 1.392(4) . ?
C5 C6 1.418(4) . ?
C5 C4 1.406(4) . ?
C5 C7 1.478(4) . ?
C52 C58 1.401(4) . ?
C52 C53 1.405(4) . ?
C52 C51 1.506(4) . ?
C78 C77 1.391(4) . ?
C78 C79 1.425(4) . ?
C43 C42 1.391(4) . ?
C43 C44 1.389(4) . ?
C43 C48 1.510(4) . ?
C37 H37 0.9500 . ?
C37 C36 1.355(4) . ?
C42 H42 0.9500 . ?
C57 C58 1.413(4) . ?
C57 C56 1.399(4) . ?
C57 C59 1.508(4) . ?
C39 C40 1.496(4) . ?
C39 C1 1.485(4) . ?
C45 C40 1.401(4) . ?
C45 C44 1.396(4) . ?
C45 C46 1.513(4) . ?
C76 C75 1.435(4) . ?
C76 C77 1.396(4) . ?
C85 C86 1.406(4) . ?
C85 C90 1.409(4) . ?
C86 C92 1.504(4) . ?
C89 H89 0.9500 . ?
C89 C90 1.400(4) . ?
C89 C88 1.396(4) . ?
C75 H75 0.9500 . ?
C75 C74 1.362(4) . ?
C72 H72 0.9500 . ?
C72 C73 1.367(4) . ?
C64 C63 1.455(4) . ?
C19 C18 1.457(4) . ?
C44 H44 0.9500 . ?
C6 C1 1.408(4) . ?
C2 H2 0.9500 . ?
C2 C1 1.403(4) . ?
C2 C3 1.390(5) . ?
C90 C91 1.505(4) . ?
C73 H73 0.9500 . ?
C73 C74 1.420(5) . ?
C16 C17 1.462(4) . ?
C16 C7 1.381(4) . ?
C63 H63 0.9500 . ?
C53 H53 0.9500 . ?
C53 C54 1.387(4) . ?
C88 C93 1.504(4) . ?
C77 H77 0.9500 . ?
C30 C21 1.422(4) . ?
C30 C31 1.422(4) . ?
C30 C29 1.440(4) . ?
C17 H17 0.9500 . ?
C17 C18 1.354(5) . ?
C27 C22 1.432(4) . ?
C27 C28 1.409(4) . ?
C27 C26 1.423(4) . ?
C56 H56 0.9500 . ?
C56 C54 1.386(4) . ?
C54 C55 1.519(4) . ?
C21 C22 1.404(4) . ?
C31 H31 0.9500 . ?
C31 C32 1.367(4) . ?
C36 H36 0.9500 . ?
C22 C23 1.437(4) . ?
C81 H81 0.9500 . ?
C81 C82 1.368(4) . ?
C81 C80 1.424(5) . ?
C4 H4 0.9500 . ?
C4 C3 1.397(4) . ?
C8 C7 1.497(4) . ?
C8 C12 1.407(4) . ?
C8 C9 1.410(4) . ?
C3 H3 0.9500 . ?
C79 H79 0.9500 . ?
C79 C80 1.358(5) . ?
C59 H59A 0.9800 . ?
C59 H59B 0.9800 . ?
C59 H59C 0.9800 . ?
C91 H91A 0.9800 . ?
C91 H91B 0.9800 . ?
C91 H91C 0.9800 . ?
C82 H82 0.9500 . ?
C92 H92A 0.9800 . ?
C92 H92B 0.9800 . ?
C92 H92C 0.9800 . ?
C28 H28 0.9500 . ?
C28 C29 1.377(4) . ?
C51 H51A 0.9800 . ?
C51 H51B 0.9800 . ?
C51 H51C 0.9800 . ?
C34 H34 0.9500 . ?
C34 C29 1.442(4) . ?
C34 C33 1.354(5) . ?
C12 C14 1.511(4) . ?
C12 C13 1.393(5) . ?
C25 H25 0.9500 . ?
C25 C24 1.426(5) . ?
C25 C26 1.367(5) . ?
C32 H32 0.9500 . ?
C32 C33 1.424(5) . ?
C47 H47A 0.9800 . ?
C47 H47B 0.9800 . ?
C47 H47C 0.9800 . ?
C100 H10A 0.9800 . ?
C100 H10B 0.9800 . ?
C100 H10C 0.9800 . ?
C33 H33 0.9500 . ?
C80 H80 0.9500 . ?
C23 H23 0.9500 . ?
C23 C24 1.358(5) . ?
C18 H18 0.9500 . ?
C74 H74 0.9500 . ?
C14 H14A 0.9800 . ?
C14 H14B 0.9800 . ?
C14 H14C 0.9800 . ?
C49 H49A 0.9800 . ?
C49 H49B 0.9800 . ?
C49 H49C 0.9800 . ?
C24 H24 0.9500 . ?
C93 H93A 0.9800 . ?
C93 H93B 0.9800 . ?
C93 H93C 0.9800 . ?
C26 H26 0.9500 . ?
C48 H48A 0.9800 . ?
C48 H48B 0.9800 . ?
C48 H48C 0.9800 . ?
C13 H13 0.9500 . ?
C13 C11 1.388(5) . ?
C55 H55A 0.9800 . ?
C55 H55B 0.9800 . ?
C55 H55C 0.9800 . ?
C46 H46A 0.9800 . ?
C46 H46B 0.9800 . ?
C46 H46C 0.9800 . ?
C10 H10 0.9500 . ?
C10 C9 1.391(5) . ?
C10 C11 1.388(5) . ?
C9 C50 1.501(5) . ?
C11 C15 1.508(5) . ?
C50 H50A 0.9800 . ?
C50 H50B 0.9800 . ?
C50 H50C 0.9800 . ?
C15 H15A 0.9800 . ?
C15 H15B 0.9800 . ?
C15 H15C 0.9800 . ?

loop_
_geom_torsion_atom_site_label_1
_geom_torsion_atom_site_label_2
_geom_torsion_atom_site_label_3
_geom_torsion_atom_site_label_4
_geom_torsion
_geom_torsion_site_symmetry_1
_geom_torsion_site_symmetry_2
_geom_torsion_site_symmetry_3
_geom_torsion_site_symmetry_4
_geom_torsion_publ_flag
O2 C6 C1 C39 -29.5(4) . . . . ?
O2 C6 C1 C2 161.6(2) . . . . ?
N2 C61 C62 C63 -6.1(3) . . . . ?
N2 C61 C60 C98 14.0(4) . . . . ?
N2 C61 C60 C58 -172.6(2) . . . . ?
N2 C64 C63 C62 3.7(3) . . . . ?
N1 C69 C68 C67 7.0(3) . . . . ?
N1 C69 C84 C94 -13.9(4) . . . . ?
N1 C69 C84 C85 177.7(2) . . . . ?
N4 C19 C18 C17 -3.3(3) . . . . ?
N4 C16 C17 C18 6.9(3) . . . . ?
N4 C16 C7 C5 -12.8(4) . . . . ?
N4 C16 C7 C8 176.6(3) . . . . ?
N3 C35 C20 C19 -10.9(4) . . . . ?
N3 C35 C20 C21 169.5(3) . . . . ?
N3 C35 C36 C37 3.6(3) . . . . ?
N3 C38 C37 C36 -5.2(3) . . . . ?
N3 C38 C39 C40 -170.9(3) . . . . ?
N3 C38 C39 C1 13.1(4) . . . . ?
C61 N2 C64 C65 165.7(2) . . . . ?
C61 N2 C64 C63 -7.8(3) . . . . ?
C61 N2 B1 O3 -22.3(4) . . . . ?
C61 N2 B1 O4 105.0(3) . . . . ?
C61 N2 B1 N1 -139.7(3) . . . . ?
C61 C62 C63 C64 1.5(3) . . . . ?
C61 C60 C98 C99 -32.0(4) . . . . ?
C61 C60 C98 C97 134.8(3) . . . . ?
C61 C60 C58 C52 -76.8(4) . . . . ?
C61 C60 C58 C57 106.2(3) . . . . ?
C62 C61 C60 C98 -148.7(3) . . . . ?
C62 C61 C60 C58 24.7(4) . . . . ?
C60 C61 C62 C63 158.9(3) . . . . ?
C60 C98 C99 O3 -29.6(4) . . . . ?
C60 C98 C99 C94 149.8(3) . . . . ?
C60 C98 C97 C96 -162.8(3) . . . . ?
C98 C60 C58 C52 96.8(3) . . . . ?
C98 C60 C58 C57 -80.2(3) . . . . ?
C65 C64 C63 C62 -168.3(3) . . . . ?
C95 C96 C97 C98 5.7(4) . . . . ?
C95 C94 C99 O3 -162.0(2) . . . . ?
C95 C94 C99 C98 18.6(4) . . . . ?
C95 C94 C84 C69 -137.5(3) . . . . ?
C95 C94 C84 C85 30.7(4) . . . . ?
C96 C95 C94 C99 -7.4(4) . . . . ?
C96 C95 C94 C84 160.9(3) . . . . ?
C94 C95 C96 C97 -4.3(4) . . . . ?
C94 C84 C85 C86 -89.1(3) . . . . ?
C94 C84 C85 C90 92.2(3) . . . . ?
C35 N3 C38 C37 7.7(3) . . . . ?
C35 N3 C38 C39 -159.3(3) . . . . ?
C35 N3 B2 O2 177.3(2) . . . . ?
C35 N3 B2 O1 -54.8(3) . . . . ?
C35 N3 B2 N4 60.4(3) . . . . ?
C35 C20 C19 N4 14.2(4) . . . . ?
C35 C20 C19 C18 -156.0(3) . . . . ?
C35 C20 C21 C30 64.2(4) . . . . ?
C35 C20 C21 C22 -115.4(3) . . . . ?
C38 N3 C35 C20 168.1(3) . . . . ?
C38 N3 C35 C36 -7.1(3) . . . . ?
C38 N3 B2 O2 -25.2(4) . . . . ?
C38 N3 B2 O1 102.7(3) . . . . ?
C38 N3 B2 N4 -142.1(3) . . . . ?
C38 C37 C36 C35 1.0(3) . . . . ?
C38 C39 C40 C41 99.7(3) . . . . ?
C38 C39 C40 C45 -81.0(4) . . . . ?
C38 C39 C1 C6 -32.5(4) . . . . ?
C38 C39 C1 C2 136.0(3) . . . . ?
C71 C76 C75 C74 2.1(4) . . . . ?
C71 C76 C77 C78 3.6(4) . . . . ?
C71 C72 C73 C74 0.5(4) . . . . ?
C99 O3 B1 O4 177.8(2) . . . . ?
C99 O3 B1 N2 -54.4(3) . . . . ?
C99 O3 B1 N1 54.6(3) . . . . ?
C99 C98 C97 C96 4.7(4) . . . . ?
C99 C94 C84 C69 30.1(4) . . . . ?
C99 C94 C84 C85 -161.8(2) . . . . ?
C97 C98 C99 O3 163.3(2) . . . . ?
C97 C98 C99 C94 -17.3(4) . . . . ?
C69 N1 C66 C67 8.7(3) . . . . ?
C69 N1 C66 C65 -164.3(2) . . . . ?
C69 N1 B1 O3 18.6(4) . . . . ?
C69 N1 B1 O4 -106.5(3) . . . . ?
C69 N1 B1 N2 134.8(3) . . . . ?
C69 C84 C85 C86 79.4(3) . . . . ?
C69 C84 C85 C90 -99.3(3) . . . . ?
C66 N1 C69 C68 -9.8(3) . . . . ?
C66 N1 C69 C84 154.0(2) . . . . ?
C66 N1 B1 O3 -171.9(2) . . . . ?
C66 N1 B1 O4 62.9(3) . . . . ?
C66 N1 B1 N2 -55.8(3) . . . . ?
C66 C67 C68 C69 -1.9(3) . . . . ?
C66 C65 C70 C71 64.9(3) . . . . ?
C66 C65 C70 C83 -114.3(3) . . . . ?
C66 C65 C64 N2 -11.1(4) . . . . ?
C66 C65 C64 C63 160.2(3) . . . . ?
C68 C67 C66 N1 -4.0(3) . . . . ?
C68 C67 C66 C65 167.7(3) . . . . ?
C68 C69 C84 C94 145.8(3) . . . . ?
C68 C69 C84 C85 -22.6(4) . . . . ?
C20 C35 C36 C37 -170.4(3) . . . . ?
C20 C19 C18 C17 167.7(3) . . . . ?
C20 C21 C22 C27 -179.0(3) . . . . ?
C20 C21 C22 C23 4.2(4) . . . . ?
C84 C94 C99 O3 30.2(4) . . . . ?
C84 C94 C99 C98 -149.2(3) . . . . ?
C84 C69 C68 C67 -155.6(3) . . . . ?
C84 C85 C86 C87 -178.2(3) . . . . ?
C84 C85 C86 C92 2.9(4) . . . . ?
C84 C85 C90 C89 177.7(3) . . . . ?
C84 C85 C90 C91 -1.4(4) . . . . ?
C83 C78 C77 C76 0.3(4) . . . . ?
C83 C78 C79 C80 2.0(4) . . . . ?
C5 C6 C1 C39 150.3(3) . . . . ?
C5 C6 C1 C2 -18.6(4) . . . . ?
C5 C4 C3 C2 -5.4(5) . . . . ?
C52 C53 C54 C56 0.5(4) . . . . ?
C52 C53 C54 C55 179.9(3) . . . . ?
C78 C83 C70 C65 -177.6(2) . . . . ?
C78 C83 C70 C71 3.2(4) . . . . ?
C78 C83 C82 C81 2.1(4) . . . . ?
C78 C79 C80 C81 0.4(5) . . . . ?
C37 C38 C39 C40 25.8(5) . . . . ?
C37 C38 C39 C1 -150.2(3) . . . . ?
C42 C41 C40 C39 179.8(3) . . . . ?
C42 C41 C40 C45 0.6(4) . . . . ?
C42 C43 C44 C45 0.3(5) . . . . ?
C57 C56 C54 C53 0.1(4) . . . . ?
C57 C56 C54 C55 -179.3(3) . . . . ?
C39 C38 C37 C36 160.2(3) . . . . ?
C70 C65 C66 N1 -168.7(2) . . . . ?
C70 C65 C66 C67 20.5(4) . . . . ?
C70 C65 C64 N2 171.6(2) . . . . ?
C70 C65 C64 C63 -17.0(5) . . . . ?
C70 C71 C76 C75 178.3(2) . . . . ?
C70 C71 C76 C77 -4.0(4) . . . . ?
C70 C71 C72 C73 -179.6(3) . . . . ?
C70 C83 C78 C77 -3.7(4) . . . . ?
C70 C83 C78 C79 178.6(3) . . . . ?
C70 C83 C82 C81 -179.7(3) . . . . ?
C76 C71 C70 C65 -178.6(2) . . . . ?
C76 C71 C70 C83 0.6(4) . . . . ?
C76 C71 C72 C73 2.2(4) . . . . ?
C76 C75 C74 C73 0.7(4) . . . . ?
C58 C60 C98 C99 154.4(3) . . . . ?
C58 C60 C98 C97 -38.8(4) . . . . ?
C58 C52 C53 C54 -0.5(4) . . . . ?
C58 C57 C56 C54 -0.7(4) . . . . ?
C40 C41 C42 C43 -0.8(4) . . . . ?
C40 C39 C1 C6 151.4(3) . . . . ?
C40 C39 C1 C2 -40.0(4) . . . . ?
C40 C45 C44 C43 -0.5(5) . . . . ?
C86 C87 C88 C89 -2.4(4) . . . . ?
C86 C87 C88 C93 179.2(3) . . . . ?
C86 C85 C90 C89 -1.1(4) . . . . ?
C86 C85 C90 C91 179.9(3) . . . . ?
C75 C76 C77 C78 -178.8(3) . . . . ?
C72 C71 C70 C65 3.3(4) . . . . ?
C72 C71 C70 C83 -177.6(2) . . . . ?
C72 C71 C76 C75 -3.5(4) . . . . ?
C72 C71 C76 C77 174.2(2) . . . . ?
C72 C73 C74 C75 -2.1(4) . . . . ?
C64 N2 C61 C62 8.6(3) . . . . ?
C64 N2 C61 C60 -157.8(2) . . . . ?
C64 N2 B1 O3 176.0(2) . . . . ?
C64 N2 B1 O4 -56.7(3) . . . . ?
C64 N2 B1 N1 58.6(3) . . . . ?
C64 C65 C66 N1 14.0(4) . . . . ?
C64 C65 C66 C67 -156.8(3) . . . . ?
C64 C65 C70 C71 -117.9(3) . . . . ?
C64 C65 C70 C83 62.9(4) . . . . ?
C19 N4 C16 C17 -9.2(3) . . . . ?
C19 N4 C16 C7 154.5(3) . . . . ?
C19 N4 B2 O2 -174.0(2) . . . . ?
C19 N4 B2 O1 60.7(3) . . . . ?
C19 N4 B2 N3 -57.0(3) . . . . ?
C19 C20 C21 C30 -115.4(3) . . . . ?
C19 C20 C21 C22 65.0(4) . . . . ?
C44 C43 C42 C41 0.4(5) . . . . ?
C44 C45 C40 C41 0.1(4) . . . . ?
C44 C45 C40 C39 -179.1(3) . . . . ?
C6 O2 B2 O1 179.9(2) . . . . ?
C6 O2 B2 N4 56.5(3) . . . . ?
C6 O2 B2 N3 -52.3(3) . . . . ?
C6 C5 C4 C3 -7.0(4) . . . . ?
C6 C5 C7 C16 29.0(4) . . . . ?
C6 C5 C7 C8 -160.6(3) . . . . ?
C90 C85 C86 C87 0.5(4) . . . . ?
C90 C85 C86 C92 -178.4(3) . . . . ?
C90 C89 C88 C87 1.8(4) . . . . ?
C90 C89 C88 C93 -179.8(3) . . . . ?
C1 C39 C40 C41 -84.2(3) . . . . ?
C1 C39 C40 C45 95.0(3) . . . . ?
C1 C2 C3 C4 6.2(4) . . . . ?
C16 N4 C19 C20 -164.6(3) . . . . ?
C16 N4 C19 C18 7.9(3) . . . . ?
C16 N4 B2 O2 17.3(4) . . . . ?
C16 N4 B2 O1 -108.0(3) . . . . ?
C16 N4 B2 N3 134.3(3) . . . . ?
C16 C17 C18 C19 -2.3(3) . . . . ?
C53 C52 C58 C60 -177.0(2) . . . . ?
C53 C52 C58 C57 -0.1(4) . . . . ?
C88 C87 C86 C85 1.3(4) . . . . ?
C88 C87 C86 C92 -179.7(3) . . . . ?
C88 C89 C90 C85 -0.1(4) . . . . ?
C88 C89 C90 C91 178.9(3) . . . . ?
C77 C78 C79 C80 -175.6(3) . . . . ?
C77 C76 C75 C74 -175.6(3) . . . . ?
C30 C21 C22 C27 1.5(4) . . . . ?
C30 C21 C22 C23 -175.4(3) . . . . ?
C30 C31 C32 C33 -1.2(5) . . . . ?
C17 C16 C7 C5 146.7(3) . . . . ?
C17 C16 C7 C8 -24.0(4) . . . . ?
C27 C22 C23 C24 3.3(5) . . . . ?
C27 C28 C29 C30 1.3(4) . . . . ?
C27 C28 C29 C34 -179.5(3) . . . . ?
C56 C57 C58 C60 177.8(2) . . . . ?
C56 C57 C58 C52 0.7(4) . . . . ?
C21 C20 C19 N4 -166.2(3) . . . . ?
C21 C20 C19 C18 23.6(5) . . . . ?
C21 C30 C31 C32 -177.6(3) . . . . ?
C21 C30 C29 C28 -3.0(4) . . . . ?
C21 C30 C29 C34 177.8(3) . . . . ?
C21 C22 C23 C24 -179.8(3) . . . . ?
C31 C30 C21 C20 2.6(4) . . . . ?
C31 C30 C21 C22 -177.8(3) . . . . ?
C31 C30 C29 C28 176.4(3) . . . . ?
C31 C30 C29 C34 -2.8(4) . . . . ?
C31 C32 C33 C34 -1.0(5) . . . . ?
C36 C35 C20 C19 162.6(3) . . . . ?
C36 C35 C20 C21 -16.9(5) . . . . ?
C22 C27 C28 C29 1.8(4) . . . . ?
C22 C27 C26 C25 2.3(5) . . . . ?
C22 C23 C24 C25 -0.6(5) . . . . ?
C4 C5 C6 O2 -160.9(2) . . . . ?
C4 C5 C6 C1 19.3(4) . . . . ?
C4 C5 C7 C16 -138.6(3) . . . . ?
C4 C5 C7 C8 31.7(4) . . . . ?
C8 C12 C13 C11 0.0(5) . . . . ?
C3 C2 C1 C39 -163.6(3) . . . . ?
C3 C2 C1 C6 5.5(4) . . . . ?
C79 C78 C77 C76 177.8(3) . . . . ?
C59 C57 C58 C60 -1.6(4) . . . . ?
C59 C57 C58 C52 -178.8(2) . . . . ?
C59 C57 C56 C54 178.8(3) . . . . ?
C82 C83 C78 C77 174.5(2) . . . . ?
C82 C83 C78 C79 -3.2(4) . . . . ?
C82 C83 C70 C65 4.3(4) . . . . ?
C82 C83 C70 C71 -174.9(2) . . . . ?
C82 C81 C80 C79 -1.6(5) . . . . ?
C28 C27 C22 C21 -3.1(4) . . . . ?
C28 C27 C22 C23 173.9(3) . . . . ?
C28 C27 C26 C25 -175.6(3) . . . . ?
C51 C52 C58 C60 1.9(4) . . . . ?
C51 C52 C58 C57 178.8(2) . . . . ?
C51 C52 C53 C54 -179.5(2) . . . . ?
C7 C5 C6 O2 31.0(4) . . . . ?
C7 C5 C6 C1 -148.8(3) . . . . ?
C7 C5 C4 C3 161.3(3) . . . . ?
C7 C16 C17 C18 -155.4(3) . . . . ?
C7 C8 C12 C14 4.3(5) . . . . ?
C7 C8 C12 C13 -175.6(3) . . . . ?
C7 C8 C9 C10 175.3(3) . . . . ?
C7 C8 C9 C50 -3.1(5) . . . . ?
C12 C8 C7 C5 -91.3(4) . . . . ?
C12 C8 C7 C16 79.4(4) . . . . ?
C12 C8 C9 C10 -2.4(5) . . . . ?
C12 C8 C9 C50 179.2(3) . . . . ?
C12 C13 C11 C10 -1.7(5) . . . . ?
C12 C13 C11 C15 177.8(4) . . . . ?
C29 C30 C21 C20 -178.0(3) . . . . ?
C29 C30 C21 C22 1.6(4) . . . . ?
C29 C30 C31 C32 3.1(4) . . . . ?
C29 C34 C33 C32 1.1(5) . . . . ?
C47 C41 C42 C43 179.9(3) . . . . ?
C47 C41 C40 C39 -1.0(4) . . . . ?
C47 C41 C40 C45 179.8(3) . . . . ?
C100 O4 B1 O3 67.8(3) . . . . ?
C100 O4 B1 N2 -58.3(3) . . . . ?
C100 O4 B1 N1 -167.4(2) . . . . ?
C33 C34 C29 C30 0.8(4) . . . . ?
C33 C34 C29 C28 -178.4(3) . . . . ?
C80 C81 C82 C83 0.3(4) . . . . ?
C14 C12 C13 C11 -179.8(3) . . . . ?
C49 O1 B2 O2 73.8(3) . . . . ?
C49 O1 B2 N4 -161.8(3) . . . . ?
C49 O1 B2 N3 -53.4(3) . . . . ?
C24 C25 C26 C27 0.5(5) . . . . ?
C26 C27 C22 C21 178.9(3) . . . . ?
C26 C27 C22 C23 -4.0(4) . . . . ?
C26 C27 C28 C29 179.7(3) . . . . ?
C26 C25 C24 C23 -1.3(5) . . . . ?
B1 O3 C99 C98 90.7(3) . . . . ?
B1 O3 C99 C94 -88.7(3) . . . . ?
B1 N2 C61 C62 -154.0(2) . . . . ?
B1 N2 C61 C60 39.6(4) . . . . ?
B1 N2 C64 C65 -29.1(3) . . . . ?
B1 N2 C64 C63 157.4(2) . . . . ?
B1 N1 C69 C68 160.2(3) . . . . ?
B1 N1 C69 C84 -36.0(4) . . . . ?
B1 N1 C66 C67 -162.8(2) . . . . ?
B1 N1 C66 C65 24.2(3) . . . . ?
C48 C43 C42 C41 179.9(3) . . . . ?
C48 C43 C44 C45 -179.2(3) . . . . ?
C46 C45 C40 C41 -178.4(3) . . . . ?
C46 C45 C40 C39 2.4(5) . . . . ?
C46 C45 C44 C43 178.1(3) . . . . ?
C9 C8 C7 C5 91.0(4) . . . . ?
C9 C8 C7 C16 -98.2(3) . . . . ?
C9 C8 C12 C14 -178.1(3) . . . . ?
C9 C8 C12 C13 2.0(5) . . . . ?
C9 C10 C11 C13 1.3(6) . . . . ?
C9 C10 C11 C15 -178.2(4) . . . . ?
B2 O2 C6 C5 -90.4(3) . . . . ?
B2 O2 C6 C1 89.5(3) . . . . ?
B2 N4 C19 C20 24.5(4) . . . . ?
B2 N4 C19 C18 -163.0(2) . . . . ?
B2 N4 C16 C17 160.0(3) . . . . ?
B2 N4 C16 C7 -36.3(5) . . . . ?
B2 N3 C35 C20 -30.4(4) . . . . ?
B2 N3 C35 C36 154.4(2) . . . . ?
B2 N3 C38 C37 -150.7(3) . . . . ?
B2 N3 C38 C39 42.4(4) . . . . ?
C11 C10 C9 C8 0.7(6) . . . . ?
C11 C10 C9 C50 179.2(4) . . . . ?
